data_4320867
loop_
_publ_author_name
'Olexandr I. Guzyr'
'Rolf Siefken'
'Debashis Chakraborty'
'Herbert W. Roesky'
'Markus Teichert'

_publ_contact_author
;
      Herbert W. Roesky
      Institut f\"ur Anorganische Chemie
      Universit\"at G\"ottingen
      Tammannstr. 4
      37077 G\"ottingen
      Germany
;
_publ_contact_author_email agouzyr@gwdg.de
_publ_contact_author_fax '049 551 393373'
_publ_contact_author_phone '049 551 393001'
_publ_section_title
;
 Synthesis and Structure of Organic-Soluble Binuclear Molecular
 Phosphonates of Tantalum, Molybdenum, and Tungsten
;
_journal_name_full 'Inorganic Chemistry'
_journal_page_first 1680
_journal_page_last 1683
_journal_paper_doi 10.1021/ic990966f
_journal_volume 39
_journal_year 2000
_chemical_formula_sum 'C54 H72 Mo2 O16.5 P4'
_chemical_formula_weight 1300.94
_chemical_name_systematic
;
compound 3
;
_space_group_IT_number 14
_symmetry_cell_setting monoclinic
_symmetry_space_group_name_Hall '-P 2yn'
_symmetry_space_group_name_H-M 'P 1 21/n 1'
_atom_sites_solution_hydrogens geom
_atom_sites_solution_primary direct
_atom_sites_solution_secondary difmap
_audit_creation_method SHELXL-97
_cell_angle_alpha 90.00
_cell_angle_beta 98.24(3)
_cell_angle_gamma 90.00
_cell_formula_units_Z 4
_cell_length_a 16.992(2)
_cell_length_b 20.189(3)
_cell_length_c 18.107(4)
_cell_measurement_reflns_used 8192
_cell_measurement_temperature 173(2)
_cell_measurement_theta_max 24.00
_cell_measurement_theta_min 2.04
_cell_volume 6147.5(18)
_computing_cell_refinement 'Siemens SAINT (V. 4.050, Siemens 1996)'
_computing_data_collection 'Siemens SMART (V. 4.202, Siemens 1996)'
_computing_data_reduction 'Siemens SAINT (V. 4.050, Siemens 1996)'
_computing_molecular_graphics 'Bruker AXS SHELXTL (V. 5.10)'
_computing_publication_material 'SHELXL-97 (Sheldrick, 1997)'
_computing_structure_refinement 'SHELXL-97 (Sheldrick, 1997)'
_computing_structure_solution 'SHELXS-97 (Sheldrick, 1990)'
_diffrn_ambient_temperature 173(2)
_diffrn_detector_area_resol_mean '8.192 pixels/mm'
_diffrn_measured_fraction_theta_full .998
_diffrn_measured_fraction_theta_max .998
_diffrn_measurement_device_type 'Stoe-Siemens-Huber four circle diffractometer'
_diffrn_measurement_method 'phi scan'
_diffrn_radiation_monochromator graphite
_diffrn_radiation_source 'fine-focus sealed tube'
_diffrn_radiation_type MoK\a
_diffrn_radiation_wavelength 0.71073
_diffrn_reflns_av_R_equivalents 0.0704
_diffrn_reflns_av_sigmaI/netI 0.0450
_diffrn_reflns_limit_h_max 19
_diffrn_reflns_limit_h_min -19
_diffrn_reflns_limit_k_max 23
_diffrn_reflns_limit_k_min 0
_diffrn_reflns_limit_l_max 20
_diffrn_reflns_limit_l_min 0
_diffrn_reflns_number 57126
_diffrn_reflns_theta_full 24.00
_diffrn_reflns_theta_max 24.00
_diffrn_reflns_theta_min 2.04
_exptl_absorpt_coefficient_mu 0.575
_exptl_absorpt_correction_T_max 0.8936
_exptl_absorpt_correction_T_min 0.8110
_exptl_absorpt_correction_type multi-scan
_exptl_crystal_colour green
_exptl_crystal_density_diffrn 1.406
_exptl_crystal_density_method 'not measured'
_exptl_crystal_description plates
_exptl_crystal_F_000 2688
_exptl_crystal_size_max 0.38
_exptl_crystal_size_mid 0.25
_exptl_crystal_size_min 0.20
_refine_diff_density_max .599
_refine_diff_density_min -.446
_refine_diff_density_rms .096
_refine_ls_extinction_method none
_refine_ls_goodness_of_fit_ref 1.119
_refine_ls_hydrogen_treatment mixed
_refine_ls_matrix_type full
_refine_ls_number_parameters 978
_refine_ls_number_reflns 9634
_refine_ls_number_restraints 1306
_refine_ls_restrained_S_all 1.066
_refine_ls_R_factor_all 0.0831
_refine_ls_R_factor_gt 0.0546
_refine_ls_shift/su_max 0.001
_refine_ls_shift/su_mean 0.000
_refine_ls_structure_factor_coef Fsqd
_refine_ls_weighting_details 'calc w=1/[\s^2^(Fo^2^)+(0.0405P)^2^+23.2533P] where P=(Fo^2^+2Fc^2^)/3'
_refine_ls_weighting_scheme calc
_refine_ls_wR_factor_gt 0.1140
_refine_ls_wR_factor_ref 0.1288
_reflns_number_gt 7353
_reflns_number_total 9634
_reflns_threshold_expression >2sigma(I)
_cod_data_source_file ic990966f_2.cif
_cod_data_source_block alien
_cod_database_code 4320867

loop_
_symmetry_equiv_pos_as_xyz
'x, y, z'
'-x+1/2, y+1/2, -z+1/2'
'-x, -y, -z'
'x-1/2, -y-1/2, z-1/2'

loop_
_atom_site_label
_atom_site_type_symbol
_atom_site_fract_x
_atom_site_fract_y
_atom_site_fract_z
_atom_site_U_iso_or_equiv
_atom_site_adp_type
_atom_site_occupancy
_atom_site_calc_flag
_atom_site_refinement_flags
_atom_site_disorder_assembly
_atom_site_disorder_group
Mo1 Mo 0.71679(3) 0.13196(2) 0.25536(3) 0.02826(13) Uani 1 d . . .
Mo2 Mo 0.84482(3) 0.10743(2) 0.15673(2) 0.02540(13) Uani 1 d . . .
O1 O 0.7915(2) 0.17726(15) 0.20184(19) 0.0301(8) Uani 1 d . . .
O2 O 0.77035(19) 0.06109(15) 0.21031(18) 0.0243(8) Uani 1 d . . .
C1 C 0.6771(4) 0.2476(3) 0.2579(3) 0.0416(15) Uani 1 d . . .
C2 C 0.7225(4) 0.2308(3) 0.3270(3) 0.0413(15) Uani 1 d . . .
C3 C 0.6778(4) 0.1831(3) 0.3623(4) 0.0489(17) Uani 1 d . . .
C4 C 0.6062(4) 0.1726(3) 0.3161(4) 0.0537(19) Uani 1 d . . .
C5 C 0.6047(4) 0.2121(3) 0.2511(4) 0.0501(17) Uani 1 d . . .
C6 C 0.6978(5) 0.2962(3) 0.2013(4) 0.060(2) Uani 1 d . . .
H6A H 0.6915 0.2752 0.1520 0.091 Uiso 1 calc R . .
H6B H 0.7530 0.3107 0.2149 0.091 Uiso 1 calc R . .
H6C H 0.6623 0.3346 0.1999 0.091 Uiso 1 calc R . .
C7 C 0.7989(4) 0.2614(3) 0.3584(4) 0.0617(19) Uani 1 d . . .
H7A H 0.8320 0.2673 0.3188 0.092 Uiso 1 calc R . .
H7B H 0.8265 0.2326 0.3974 0.092 Uiso 1 calc R . .
H7C H 0.7889 0.3046 0.3800 0.092 Uiso 1 calc R . .
C8 C 0.7002(5) 0.1553(3) 0.4389(4) 0.070(2) Uani 1 d . . .
H8A H 0.6677 0.1760 0.4731 0.104 Uiso 1 calc R . .
H8B H 0.7565 0.1642 0.4561 0.104 Uiso 1 calc R . .
H8C H 0.6910 0.1073 0.4378 0.104 Uiso 1 calc R . .
C9 C 0.5374(4) 0.1308(4) 0.3322(5) 0.087(3) Uani 1 d . . .
H9A H 0.5558 0.0992 0.3720 0.130 Uiso 1 calc R . .
H9B H 0.5152 0.1066 0.2871 0.130 Uiso 1 calc R . .
H9C H 0.4963 0.1594 0.3482 0.130 Uiso 1 calc R . .
C10 C 0.5365(5) 0.2197(4) 0.1910(5) 0.084(3) Uani 1 d . . .
H10A H 0.5026 0.2561 0.2034 0.126 Uiso 1 calc R . .
H10B H 0.5056 0.1786 0.1859 0.126 Uiso 1 calc R . .
H10C H 0.5561 0.2295 0.1439 0.126 Uiso 1 calc R . .
C11 C 0.8717(4) 0.1875(3) 0.0663(4) 0.0456(16) Uani 1 d . . .
C12 C 0.9186(4) 0.2082(3) 0.1315(4) 0.0495(18) Uani 1 d . . .
C13 C 0.9762(4) 0.1597(3) 0.1529(4) 0.0510(17) Uani 1 d . . .
C14 C 0.9650(4) 0.1078(3) 0.1001(4) 0.0486(17) Uani 1 d . . .
C15 C 0.9002(4) 0.1249(3) 0.0461(3) 0.0474(16) Uani 1 d . . .
C16 C 0.8089(5) 0.2287(4) 0.0230(5) 0.083(3) Uani 1 d . . .
H16A H 0.7746 0.2475 0.0568 0.124 Uiso 1 calc R . .
H16B H 0.7769 0.2012 -0.0145 0.124 Uiso 1 calc R . .
H16C H 0.8336 0.2646 -0.0019 0.124 Uiso 1 calc R . .
C17 C 0.9119(5) 0.2720(3) 0.1729(5) 0.091(3) Uani 1 d . . .
H17A H 0.8690 0.2989 0.1461 0.137 Uiso 1 calc R . .
H17B H 0.9622 0.2963 0.1763 0.137 Uiso 1 calc R . .
H17C H 0.9001 0.2624 0.2232 0.137 Uiso 1 calc R . .
C18 C 1.0441(5) 0.1630(5) 0.2147(5) 0.096(3) Uani 1 d . . .
H18A H 1.0908 0.1813 0.1957 0.144 Uiso 1 calc R . .
H18B H 1.0564 0.1184 0.2343 0.144 Uiso 1 calc R . .
H18C H 1.0299 0.1915 0.2545 0.144 Uiso 1 calc R . .
C19 C 1.0176(4) 0.0482(4) 0.0992(6) 0.092(3) Uani 1 d . . .
H19A H 0.9882 0.0127 0.0705 0.138 Uiso 1 calc R . .
H19B H 1.0346 0.0331 0.1505 0.138 Uiso 1 calc R . .
H19C H 1.0645 0.0599 0.0761 0.138 Uiso 1 calc R . .
C20 C 0.8703(5) 0.0870(4) -0.0244(4) 0.070(2) Uani 1 d . . .
H20A H 0.9089 0.0908 -0.0595 0.105 Uiso 1 calc R . .
H20B H 0.8191 0.1054 -0.0471 0.105 Uiso 1 calc R . .
H20C H 0.8635 0.0403 -0.0122 0.105 Uiso 1 calc R . .
O3 O 0.9195(2) 0.08963(17) 0.25826(19) 0.0333(9) Uani 1 d . A .
O4 O 0.8140(2) 0.11519(16) 0.34230(19) 0.0331(8) Uani 1 d . A .
P1 P 0.88763(9) 0.07594(7) 0.33168(8) 0.0322(3) Uani 1 d D . .
O5 O 0.8756(2) 0.00112(16) 0.34226(19) 0.0337(9) Uani 1 d . A .
C31 C 0.9646(8) 0.1077(7) 0.3993(7) 0.039(4) Uani 0.501(7) d PDU A 1
C32 C 0.9868(7) 0.1729(5) 0.4040(6) 0.051(3) Uani 0.501(7) d PDU A 1
H32 H 0.9585 0.2046 0.3717 0.061 Uiso 0.501(7) calc PR A 1
C33 C 1.0511(8) 0.1929(6) 0.4563(7) 0.071(4) Uani 0.501(7) d PDU A 1
H33 H 1.0669 0.2381 0.4592 0.085 Uiso 0.501(7) calc PR A 1
C34 C 1.0909(11) 0.1478(7) 0.5027(9) 0.081(5) Uani 0.501(7) d PDU A 1
H34 H 1.1344 0.1615 0.5384 0.098 Uiso 0.501(7) calc PR A 1
C35 C 1.0694(10) 0.0840(7) 0.4987(10) 0.084(5) Uani 0.501(7) d PDU A 1
H35 H 1.0980 0.0528 0.5315 0.101 Uiso 0.501(7) calc PR A 1
C36 C 1.0054(9) 0.0625(6) 0.4470(8) 0.067(4) Uani 0.501(7) d PDU A 1
H36 H 0.9903 0.0172 0.4449 0.081 Uiso 0.501(7) calc PR A 1
C31' C 0.9654(7) 0.0949(7) 0.4087(7) 0.037(4) Uani 0.499(7) d PDU A 2
C32' C 0.9501(7) 0.1234(5) 0.4750(6) 0.052(3) Uani 0.499(7) d PDU A 2
H32' H 0.8971 0.1345 0.4810 0.062 Uiso 0.499(7) calc PR A 2
C33' C 1.0124(8) 0.1359(6) 0.5332(7) 0.072(4) Uani 0.499(7) d PDU A 2
H33' H 1.0007 0.1558 0.5779 0.086 Uiso 0.499(7) calc PR A 2
C34' C 1.0880(9) 0.1205(8) 0.5271(8) 0.076(5) Uani 0.499(7) d PDU A 2
H34' H 1.1291 0.1287 0.5675 0.091 Uiso 0.499(7) calc PR A 2
C35' C 1.1051(8) 0.0934(9) 0.4637(8) 0.080(5) Uani 0.499(7) d PDU A 2
H35' H 1.1586 0.0829 0.4588 0.097 Uiso 0.499(7) calc PR A 2
C36' C 1.0441(7) 0.0804(8) 0.4044(8) 0.068(4) Uani 0.499(7) d PDU A 2
H36' H 1.0574 0.0611 0.3599 0.081 Uiso 0.499(7) calc PR A 2
O6 O 0.6373(2) 0.11911(18) 0.1549(2) 0.0383(9) Uani 1 d . B .
O7 O 0.7450(2) 0.10336(16) 0.07146(19) 0.0313(8) Uani 1 d . B .
P2 P 0.66162(8) 0.08638(7) 0.08590(8) 0.0329(3) Uani 1 d D . .
O8 O 0.6479(2) 0.00982(18) 0.0851(2) 0.0439(10) Uani 1 d . B .
C41 C 0.5914(7) 0.1073(7) 0.0035(7) 0.039(4) Uani 0.507(6) d PDU B 1
C42 C 0.6162(7) 0.1203(5) -0.0650(6) 0.051(3) Uani 0.507(6) d PDU B 1
H42 H 0.6713 0.1188 -0.0690 0.062 Uiso 0.507(6) calc PR B 1
C43 C 0.5613(7) 0.1354(6) -0.1284(6) 0.059(3) Uani 0.507(6) d PDU B 1
H43 H 0.5791 0.1441 -0.1749 0.071 Uiso 0.507(6) calc PR B 1
C44 C 0.4834(8) 0.1376(8) -0.1227(8) 0.058(4) Uani 0.507(6) d PDU B 1
H44 H 0.4464 0.1483 -0.1655 0.070 Uiso 0.507(6) calc PR B 1
C45 C 0.4568(7) 0.1249(6) -0.0576(7) 0.058(3) Uani 0.507(6) d PDU B 1
H45 H 0.4013 0.1259 -0.0552 0.069 Uiso 0.507(6) calc PR B 1
C46 C 0.5100(6) 0.1103(6) 0.0064(6) 0.047(3) Uani 0.507(6) d PDU B 1
H46 H 0.4905 0.1023 0.0523 0.056 Uiso 0.507(6) calc PR B 1
C41' C 0.5965(7) 0.1201(6) 0.0093(7) 0.032(3) Uani 0.493(6) d PDU B 2
C42' C 0.5968(6) 0.1864(5) -0.0076(6) 0.043(3) Uani 0.493(6) d PDU B 2
H42' H 0.6297 0.2164 0.0233 0.052 Uiso 0.493(6) calc PR B 2
C43' C 0.5477(7) 0.2088(6) -0.0711(6) 0.057(4) Uani 0.493(6) d PDU B 2
H43' H 0.5467 0.2545 -0.0834 0.069 Uiso 0.493(6) calc PR B 2
C44' C 0.5015(9) 0.1656(7) -0.1153(8) 0.057(4) Uani 0.493(6) d PDU B 2
H44' H 0.4705 0.1811 -0.1598 0.068 Uiso 0.493(6) calc PR B 2
C45' C 0.4990(8) 0.1009(7) -0.0970(7) 0.054(3) Uani 0.493(6) d PDU B 2
H45' H 0.4643 0.0718 -0.1273 0.065 Uiso 0.493(6) calc PR B 2
C46' C 0.5473(7) 0.0765(5) -0.0334(6) 0.038(3) Uani 0.493(6) d PDU B 2
H46' H 0.5459 0.0310 -0.0202 0.046 Uiso 0.493(6) calc PR B 2
O9 O 0.8641(2) 0.00779(15) 0.12522(19) 0.0307(8) Uani 1 d . . .
P3 P 0.84390(9) -0.05998(6) 0.15367(8) 0.0315(3) Uani 1 d D . .
O10 O 0.8901(2) -0.07504(18) 0.2318(2) 0.0410(10) Uani 1 d D . .
H1 H 0.885(4) -0.052(3) 0.269(2) 0.049(19) Uiso 1 d D . .
O11 O 0.7553(2) -0.07242(17) 0.1496(2) 0.0396(9) Uani 1 d . . .
C51 C 0.8821(3) -0.1216(2) 0.0961(3) 0.0387(14) Uani 1 d D . .
C52 C 0.9511(4) -0.1557(3) 0.1189(4) 0.0554(18) Uani 1 d D . .
H52 H 0.9807 -0.1471 0.1665 0.067 Uiso 1 calc R . .
C53 C 0.9781(4) -0.2035(3) 0.0718(5) 0.072(2) Uani 1 d D . .
H53 H 1.0258 -0.2272 0.0877 0.086 Uiso 1 calc R . .
C54 C 0.9359(5) -0.2160(3) 0.0036(5) 0.073(3) Uani 1 d D . .
H54 H 0.9542 -0.2486 -0.0278 0.087 Uiso 1 calc R . .
C55 C 0.8679(5) -0.1823(4) -0.0199(4) 0.079(2) Uani 1 d D . .
H55 H 0.8391 -0.1907 -0.0680 0.094 Uiso 1 calc R . .
C56 C 0.8402(4) -0.1349(3) 0.0271(4) 0.0608(19) Uani 1 d D . .
H56 H 0.7921 -0.1118 0.0109 0.073 Uiso 1 calc R . .
O12 O 0.6612(2) 0.04819(16) 0.2970(2) 0.0355(9) Uani 1 d . . .
P4 P 0.67231(9) -0.02358(7) 0.31737(9) 0.0351(4) Uani 1 d D . .
O13 O 0.7475(2) -0.0379(2) 0.3724(2) 0.0513(11) Uani 1 d . . .
O14 O 0.6663(3) -0.0708(2) 0.2503(3) 0.0495(11) Uani 1 d D . .
H2 H 0.695(4) -0.068(4) 0.217(3) 0.08(3) Uiso 1 d D . .
C61 C 0.5904(4) -0.0492(2) 0.3632(3) 0.0414(15) Uani 1 d D . .
C62 C 0.6011(5) -0.0642(4) 0.4378(4) 0.080(2) Uani 1 d D . .
H62 H 0.6524 -0.0607 0.4664 0.096 Uiso 1 calc R . .
C63 C 0.5359(6) -0.0846(6) 0.4717(5) 0.115(4) Uani 1 d D . .
H63 H 0.5432 -0.0963 0.5230 0.138 Uiso 1 calc R . .
C64 C 0.4630(6) -0.0877(5) 0.4311(6) 0.103(3) Uani 1 d D . .
H64 H 0.4188 -0.1003 0.4548 0.124 Uiso 1 calc R . .
C65 C 0.4514(5) -0.0731(4) 0.3572(6) 0.093(3) Uani 1 d D . .
H65 H 0.3998 -0.0762 0.3292 0.112 Uiso 1 calc R . .
C66 C 0.5157(4) -0.0537(3) 0.3227(4) 0.065(2) Uani 1 d D . .
H66 H 0.5081 -0.0436 0.2709 0.078 Uiso 1 calc R . .
O1L O 0.6771(9) -0.1340(9) -0.1111(9) 0.184(6) Uani 0.614(9) d PDU C 1
C1L C 0.7117(10) -0.0747(12) -0.1348(14) 0.207(8) Uani 0.614(9) d PDU C 1
H1L1 H 0.7493 -0.0833 -0.1707 0.249 Uiso 0.614(9) calc PR C 1
H1L2 H 0.7382 -0.0482 -0.0924 0.249 Uiso 0.614(9) calc PR C 1
C2L C 0.6341(12) -0.0428(11) -0.1719(11) 0.176(7) Uani 0.614(9) d PDU C 1
H2L1 H 0.6151 -0.0632 -0.2210 0.211 Uiso 0.614(9) calc PR C 1
H2L2 H 0.6400 0.0055 -0.1781 0.211 Uiso 0.614(9) calc PR C 1
C3L C 0.5784(9) -0.0593(9) -0.1138(11) 0.153(7) Uani 0.614(9) d PDU C 1
H3L1 H 0.5748 -0.0210 -0.0803 0.184 Uiso 0.614(9) calc PR C 1
H3L2 H 0.5243 -0.0698 -0.1393 0.184 Uiso 0.614(9) calc PR C 1
C4L C 0.6139(10) -0.1189(10) -0.0693(10) 0.160(7) Uani 0.614(9) d PDU C 1
H4L1 H 0.6341 -0.1071 -0.0170 0.193 Uiso 0.614(9) calc PR C 1
H4L2 H 0.5754 -0.1558 -0.0703 0.193 Uiso 0.614(9) calc PR C 1
O1S O 0.6538(15) -0.0409(16) -0.1243(16) 0.209(9) Uani 0.386(9) d PDU C 2
C1S C 0.6617(18) -0.0953(17) -0.173(2) 0.204(9) Uani 0.386(9) d PDU C 2
H1S1 H 0.6380 -0.0863 -0.2253 0.245 Uiso 0.386(9) calc PR C 2
H1S2 H 0.6406 -0.1372 -0.1555 0.245 Uiso 0.386(9) calc PR C 2
C2S C 0.7526(18) -0.0929(17) -0.162(3) 0.218(11) Uani 0.386(9) d PDU C 2
H2S1 H 0.7752 -0.1192 -0.1996 0.262 Uiso 0.386(9) calc PR C 2
H2S2 H 0.7756 -0.1079 -0.1110 0.262 Uiso 0.386(9) calc PR C 2
C3S C 0.7640(17) -0.0175(18) -0.172(2) 0.221(11) Uani 0.386(9) d PDU C 2
H3S1 H 0.8141 -0.0024 -0.1420 0.266 Uiso 0.386(9) calc PR C 2
H3S2 H 0.7662 -0.0072 -0.2251 0.266 Uiso 0.386(9) calc PR C 2
C4S C 0.693(2) 0.0169(14) -0.146(2) 0.212(10) Uani 0.386(9) d PDU C 2
H4S1 H 0.7093 0.0470 -0.1033 0.254 Uiso 0.386(9) calc PR C 2
H4S2 H 0.6605 0.0413 -0.1868 0.254 Uiso 0.386(9) calc PR C 2
O2L O 1.157(3) -0.051(3) 0.366(2) 0.158(10) Uani 0.170(8) d PDU D 1
C5L C 1.101(2) -0.039(3) 0.301(3) 0.147(11) Uani 0.170(8) d PDU D 1
H5L1 H 1.0696 0.0020 0.3049 0.176 Uiso 0.170(8) calc PR D 1
H5L2 H 1.0650 -0.0768 0.2874 0.176 Uiso 0.170(8) calc PR D 1
C6L C 1.162(3) -0.031(3) 0.248(2) 0.151(11) Uani 0.170(8) d PDU D 1
H6L1 H 1.1887 0.0131 0.2532 0.182 Uiso 0.170(8) calc PR D 1
H6L2 H 1.1383 -0.0370 0.1949 0.182 Uiso 0.170(8) calc PR D 1
C7L C 1.221(3) -0.087(3) 0.275(3) 0.158(14) Uani 0.170(8) d PDU D 1
H7L1 H 1.2084 -0.1270 0.2430 0.189 Uiso 0.170(8) calc PR D 1
H7L2 H 1.2759 -0.0734 0.2715 0.189 Uiso 0.170(8) calc PR D 1
C8L C 1.211(3) -0.103(3) 0.355(3) 0.156(12) Uani 0.170(8) d PDU D 1
H8L1 H 1.1877 -0.1470 0.3604 0.187 Uiso 0.170(8) calc PR D 1
H8L2 H 1.2616 -0.0984 0.3892 0.187 Uiso 0.170(8) calc PR D 1
O2S O 1.1102(15) -0.0744(14) 0.2945(12) 0.168(9) Uani 0.330(8) d PDU D 2
C5S C 1.0694(14) -0.1019(17) 0.3504(18) 0.160(10) Uani 0.330(8) d PDU D 2
H5S1 H 1.0357 -0.1401 0.3316 0.192 Uiso 0.330(8) calc PR D 2
H5S2 H 1.0370 -0.0686 0.3725 0.192 Uiso 0.330(8) calc PR D 2
C6S C 1.142(2) -0.1230(17) 0.4041(17) 0.172(10) Uani 0.330(8) d PDU D 2
H6S1 H 1.1632 -0.1660 0.3893 0.206 Uiso 0.330(8) calc PR D 2
H6S2 H 1.1301 -0.1261 0.4558 0.206 Uiso 0.330(8) calc PR D 2
C7S C 1.2006(17) -0.0659(19) 0.3956(18) 0.160(10) Uani 0.330(8) d PDU D 2
H7S1 H 1.2041 -0.0359 0.4392 0.193 Uiso 0.330(8) calc PR D 2
H7S2 H 1.2542 -0.0838 0.3925 0.193 Uiso 0.330(8) calc PR D 2
C8S C 1.1696(19) -0.0283(16) 0.3245(18) 0.156(9) Uani 0.330(8) d PDU D 2
H8S1 H 1.1468 0.0152 0.3350 0.187 Uiso 0.330(8) calc PR D 2
H8S2 H 1.2111 -0.0224 0.2918 0.187 Uiso 0.330(8) calc PR D 2
O3L O 1.1474(7) -0.3008(11) 0.1449(10) 0.241(10) Uani 0.656(9) d PDU E 1
C9L C 1.1768(14) -0.2594(14) 0.2061(15) 0.309(12) Uani 0.656(9) d PDU E 1
H9L1 H 1.1734 -0.2808 0.2548 0.371 Uiso 0.656(9) calc PR E 1
H9L2 H 1.1498 -0.2158 0.2037 0.371 Uiso 0.656(9) calc PR E 1
C10L C 1.2624(13) -0.2544(14) 0.1897(18) 0.313(13) Uani 0.656(9) d PDU E 1
H10D H 1.2993 -0.2392 0.2338 0.376 Uiso 0.656(9) calc PR E 1
H10E H 1.2669 -0.2250 0.1468 0.376 Uiso 0.656(9) calc PR E 1
C11L C 1.2763(10) -0.3279(16) 0.1712(17) 0.302(13) Uani 0.656(9) d PDU E 1
H11A H 1.3157 -0.3314 0.1361 0.362 Uiso 0.656(9) calc PR E 1
H11B H 1.2966 -0.3526 0.2173 0.362 Uiso 0.656(9) calc PR E 1
C12L C 1.1970(13) -0.3562(11) 0.1361(14) 0.265(11) Uani 0.656(9) d PDU E 1
H12A H 1.1969 -0.3676 0.0829 0.318 Uiso 0.656(9) calc PR E 1
H12B H 1.1818 -0.3956 0.1634 0.318 Uiso 0.656(9) calc PR E 1
O3S O 1.2891(18) -0.212(3) 0.291(3) 0.362(17) Uani 0.344(9) d PDU E 2
C9S C 1.259(3) -0.250(3) 0.227(3) 0.344(15) Uani 0.344(9) d PDU E 2
H9S1 H 1.2408 -0.2945 0.2406 0.413 Uiso 0.344(9) calc PR E 2
H9S2 H 1.2980 -0.2545 0.1917 0.413 Uiso 0.344(9) calc PR E 2
C10S C 1.190(3) -0.204(4) 0.199(2) 0.346(15) Uani 0.344(9) d PDU E 2
H10F H 1.1488 -0.2269 0.1640 0.415 Uiso 0.344(9) calc PR E 2
H10G H 1.2088 -0.1644 0.1737 0.415 Uiso 0.344(9) calc PR E 2
C11S C 1.160(2) -0.185(2) 0.273(3) 0.367(18) Uani 0.344(9) d PDU E 2
H11C H 1.1433 -0.1385 0.2717 0.440 Uiso 0.344(9) calc PRD E 2
H11D H 1.1142 -0.2135 0.2801 0.440 Uiso 0.344(9) calc PR E 2
C12S C 1.229(3) -0.197(4) 0.336(2) 0.371(19) Uani 0.344(9) d PDU E 2
H12C H 1.2413 -0.1566 0.3662 0.445 Uiso 0.344(9) calc PR E 2
H12D H 1.2182 -0.2344 0.3680 0.445 Uiso 0.344(9) calc PR E 2

loop_
_atom_site_aniso_label
_atom_site_aniso_U_11
_atom_site_aniso_U_22
_atom_site_aniso_U_33
_atom_site_aniso_U_23
_atom_site_aniso_U_13
_atom_site_aniso_U_12
Mo1 0.0351(3) 0.0159(2) 0.0364(3) 0.00242(19) 0.0145(2) 0.00280(19)
Mo2 0.0309(3) 0.0153(2) 0.0317(3) 0.00040(19) 0.01020(19) -0.00106(19)
O1 0.039(2) 0.0151(17) 0.039(2) -0.0007(15) 0.0137(17) 0.0001(15)
O2 0.0290(19) 0.0147(17) 0.0312(19) 0.0004(14) 0.0113(15) 0.0000(14)
C1 0.060(4) 0.019(3) 0.052(4) -0.002(3) 0.026(3) 0.010(3)
C2 0.061(4) 0.020(3) 0.047(4) -0.010(3) 0.021(3) 0.008(3)
C3 0.073(5) 0.026(3) 0.056(4) 0.001(3) 0.039(4) 0.015(3)
C4 0.052(4) 0.022(3) 0.097(6) 0.001(3) 0.042(4) 0.009(3)
C5 0.046(4) 0.036(3) 0.069(5) -0.006(3) 0.010(3) 0.021(3)
C6 0.093(5) 0.026(3) 0.069(5) 0.016(3) 0.038(4) 0.022(3)
C7 0.082(5) 0.032(3) 0.070(5) -0.023(3) 0.005(4) 0.004(3)
C8 0.106(6) 0.056(4) 0.057(4) 0.011(4) 0.046(4) 0.025(4)
C9 0.065(5) 0.049(4) 0.161(9) 0.010(5) 0.069(6) 0.011(4)
C10 0.073(5) 0.057(5) 0.118(7) -0.012(5) 0.001(5) 0.037(4)
C11 0.051(4) 0.029(3) 0.059(4) 0.015(3) 0.019(3) -0.005(3)
C12 0.068(5) 0.020(3) 0.070(5) -0.008(3) 0.044(4) -0.021(3)
C13 0.046(4) 0.056(4) 0.053(4) 0.012(3) 0.013(3) -0.030(3)
C14 0.038(3) 0.024(3) 0.092(5) 0.001(3) 0.037(4) -0.005(3)
C15 0.062(4) 0.043(4) 0.044(4) -0.002(3) 0.031(3) -0.014(3)
C16 0.079(6) 0.065(5) 0.105(7) 0.048(5) 0.018(5) -0.003(4)
C17 0.123(7) 0.044(4) 0.125(7) -0.036(5) 0.080(6) -0.033(5)
C18 0.065(6) 0.129(8) 0.090(6) 0.017(6) -0.002(5) -0.047(5)
C19 0.054(5) 0.049(5) 0.187(10) 0.014(5) 0.060(6) 0.007(4)
C20 0.098(6) 0.065(5) 0.056(4) -0.017(4) 0.036(4) -0.026(4)
O3 0.031(2) 0.031(2) 0.038(2) -0.0029(16) 0.0063(17) -0.0016(16)
O4 0.041(2) 0.0259(19) 0.033(2) -0.0047(16) 0.0068(17) -0.0003(16)
P1 0.0369(8) 0.0264(7) 0.0331(8) -0.0022(6) 0.0039(6) -0.0015(6)
O5 0.042(2) 0.0257(19) 0.033(2) 0.0027(16) 0.0032(17) 0.0043(16)
C31 0.050(8) 0.037(7) 0.033(7) 0.006(6) 0.012(5) -0.008(6)
C32 0.061(8) 0.036(6) 0.050(7) 0.002(5) -0.005(5) -0.004(6)
C33 0.093(11) 0.049(7) 0.062(9) -0.007(6) -0.021(7) -0.015(7)
C34 0.102(11) 0.073(9) 0.054(10) 0.007(8) -0.036(8) -0.019(8)
C35 0.092(11) 0.077(8) 0.070(11) 0.035(9) -0.035(8) -0.018(9)
C36 0.082(10) 0.048(7) 0.064(9) 0.018(6) -0.016(7) -0.016(7)
C31' 0.049(7) 0.018(7) 0.036(7) 0.004(6) -0.020(6) -0.003(6)
C32' 0.069(7) 0.036(7) 0.045(7) -0.005(5) -0.015(5) 0.004(6)
C33' 0.104(9) 0.056(8) 0.044(7) -0.008(6) -0.028(7) -0.004(8)
C34' 0.087(8) 0.052(11) 0.070(9) 0.016(8) -0.048(8) -0.008(9)
C35' 0.057(8) 0.085(11) 0.087(10) 0.015(9) -0.033(7) 0.012(8)
C36' 0.056(7) 0.077(9) 0.064(8) -0.004(7) -0.011(6) 0.004(7)
O6 0.033(2) 0.040(2) 0.042(2) 0.0086(18) 0.0077(17) 0.0061(17)
O7 0.033(2) 0.0283(19) 0.032(2) 0.0015(16) 0.0045(16) 0.0025(16)
P2 0.0343(8) 0.0268(7) 0.0371(8) 0.0060(6) 0.0036(6) 0.0013(6)
O8 0.050(2) 0.029(2) 0.049(2) 0.0043(18) -0.003(2) -0.0094(18)
C41 0.044(7) 0.021(7) 0.047(7) 0.002(6) -0.010(6) -0.001(7)
C42 0.051(6) 0.050(7) 0.050(6) 0.004(6) -0.004(5) 0.005(6)
C43 0.070(7) 0.059(8) 0.045(6) 0.004(6) -0.010(5) 0.008(7)
C44 0.062(7) 0.041(9) 0.061(7) 0.001(8) -0.020(6) 0.001(8)
C45 0.045(7) 0.048(7) 0.072(8) 0.002(7) -0.018(5) -0.012(6)
C46 0.043(6) 0.037(6) 0.056(6) 0.006(6) -0.008(5) -0.003(5)
C41' 0.032(7) 0.032(7) 0.031(7) 0.002(5) 0.008(5) -0.004(6)
C42' 0.051(7) 0.032(5) 0.045(7) 0.003(5) 0.001(5) 0.003(5)
C43' 0.068(9) 0.047(7) 0.056(8) 0.018(6) 0.002(6) 0.018(6)
C44' 0.042(9) 0.074(9) 0.051(8) 0.014(7) -0.004(6) 0.011(7)
C45' 0.042(8) 0.076(8) 0.041(7) 0.006(7) -0.007(5) -0.011(7)
C46' 0.037(7) 0.035(6) 0.042(6) 0.006(5) 0.004(5) -0.003(5)
O9 0.037(2) 0.0169(18) 0.040(2) -0.0010(15) 0.0129(17) -0.0003(15)
P3 0.0413(8) 0.0172(7) 0.0396(8) -0.0005(6) 0.0176(7) -0.0002(6)
O10 0.059(3) 0.024(2) 0.040(3) 0.0017(18) 0.008(2) 0.0071(19)
O11 0.048(2) 0.028(2) 0.046(2) -0.0064(17) 0.0173(19) -0.0082(18)
C51 0.053(4) 0.018(3) 0.050(4) 0.001(3) 0.026(3) -0.002(3)
C52 0.063(4) 0.032(3) 0.077(5) -0.005(3) 0.031(4) 0.004(3)
C53 0.067(5) 0.034(4) 0.127(8) 0.001(4) 0.056(5) 0.007(3)
C54 0.114(7) 0.030(4) 0.091(6) -0.008(4) 0.074(6) -0.009(4)
C55 0.125(8) 0.051(5) 0.066(5) -0.019(4) 0.036(5) 0.003(5)
C56 0.083(5) 0.048(4) 0.056(4) -0.011(3) 0.022(4) 0.012(4)
O12 0.041(2) 0.0232(19) 0.046(2) 0.0065(17) 0.0204(18) -0.0002(16)
P4 0.0427(9) 0.0210(7) 0.0456(9) 0.0039(6) 0.0202(7) -0.0011(6)
O13 0.054(3) 0.042(2) 0.057(3) 0.024(2) 0.005(2) 0.002(2)
O14 0.057(3) 0.036(2) 0.061(3) -0.013(2) 0.030(2) -0.010(2)
C61 0.061(4) 0.017(3) 0.053(4) -0.002(3) 0.031(3) -0.003(3)
C62 0.095(6) 0.086(6) 0.066(5) 0.005(4) 0.037(5) -0.015(5)
C63 0.133(9) 0.144(10) 0.086(7) 0.023(7) 0.074(7) -0.025(8)
C64 0.095(8) 0.100(7) 0.132(10) 0.010(7) 0.079(7) -0.011(6)
C65 0.069(6) 0.083(6) 0.138(9) 0.006(6) 0.049(6) -0.013(5)
C66 0.061(5) 0.055(4) 0.086(6) 0.009(4) 0.035(4) -0.006(4)
O1L 0.125(11) 0.255(14) 0.162(13) -0.067(12) -0.012(9) 0.053(9)
C1L 0.114(13) 0.303(19) 0.206(17) -0.038(17) 0.026(12) 0.027(13)
C2L 0.125(13) 0.213(16) 0.197(17) -0.067(13) 0.046(11) 0.028(12)
C3L 0.110(12) 0.156(15) 0.197(17) -0.086(12) 0.033(11) -0.006(10)
C4L 0.112(14) 0.208(18) 0.154(15) -0.079(11) -0.006(10) 0.005(11)
O1S 0.162(16) 0.239(18) 0.240(19) -0.067(16) 0.078(15) 0.002(14)
C1S 0.142(16) 0.257(19) 0.22(2) -0.071(17) 0.048(17) 0.014(16)
C2S 0.137(16) 0.29(2) 0.24(2) -0.05(2) 0.053(19) 0.028(18)
C3S 0.132(18) 0.29(2) 0.25(2) -0.05(2) 0.055(17) 0.008(16)
C4S 0.13(2) 0.260(18) 0.26(2) -0.06(2) 0.062(19) -0.013(16)
O2L 0.109(19) 0.22(2) 0.147(19) -0.039(19) 0.026(15) 0.018(18)
C5L 0.105(18) 0.21(3) 0.13(2) -0.05(2) 0.033(14) 0.011(18)
C6L 0.09(2) 0.22(3) 0.14(2) -0.05(2) 0.031(17) 0.01(2)
C7L 0.09(2) 0.23(3) 0.16(3) -0.03(3) 0.03(2) 0.01(2)
C8L 0.10(2) 0.22(3) 0.15(2) -0.04(2) 0.034(19) 0.012(19)
O2S 0.119(16) 0.24(2) 0.141(16) -0.053(16) 0.006(12) 0.007(15)
C5S 0.110(18) 0.20(3) 0.16(2) -0.06(2) 0.002(14) -0.002(16)
C6S 0.124(19) 0.22(3) 0.17(2) -0.025(18) 0.011(16) 0.023(17)
C7S 0.103(18) 0.22(3) 0.15(2) -0.054(18) -0.002(14) 0.020(17)
C8S 0.122(18) 0.22(2) 0.13(2) -0.053(17) 0.036(15) 0.005(15)
O3L 0.102(9) 0.39(3) 0.233(16) 0.177(17) 0.043(10) 0.024(10)
C9L 0.141(14) 0.48(3) 0.29(2) 0.109(19) -0.019(16) 0.073(18)
C10L 0.119(12) 0.52(3) 0.27(2) 0.09(2) -0.056(15) 0.062(15)
C11L 0.107(11) 0.52(3) 0.27(2) 0.09(3) -0.005(15) 0.049(16)
C12L 0.102(14) 0.45(3) 0.23(2) 0.153(19) -0.013(15) 0.066(14)
O3S 0.17(2) 0.56(4) 0.33(3) 0.03(3) -0.05(2) 0.07(3)
C9S 0.16(2) 0.54(3) 0.30(3) 0.07(3) -0.07(2) 0.06(2)
C10S 0.17(2) 0.54(4) 0.31(3) 0.09(3) -0.03(2) 0.08(2)
C11S 0.17(3) 0.60(4) 0.32(3) 0.08(4) -0.02(2) 0.05(3)
C12S 0.18(3) 0.60(5) 0.31(3) 0.06(3) -0.03(2) 0.04(4)

loop_
_atom_type_symbol
_atom_type_description
_atom_type_scat_dispersion_real
_atom_type_scat_dispersion_imag
_atom_type_scat_source
C C .0033 .0016 'International Tables Vol C Tables 4.2.6.8 and 6.1.1.4'
H H .0000 .0000 'International Tables Vol C Tables 4.2.6.8 and 6.1.1.4'
O O .0106 .0060 'International Tables Vol C Tables 4.2.6.8 and 6.1.1.4'
P P .1023 .0942 'International Tables Vol C Tables 4.2.6.8 and 6.1.1.4'
Mo Mo -1.6832 .6857 'International Tables Vol C Tables 4.2.6.8 and 6.1.1.4'

loop_
_geom_angle_atom_site_label_1
_geom_angle_atom_site_label_2
_geom_angle_atom_site_label_3
_geom_angle
_geom_angle_site_symmetry_1
_geom_angle_site_symmetry_3
_geom_angle_publ_flag
O1 Mo1 O2 75.91(13) . . ?
O1 Mo1 O6 90.63(14) . . ?
O2 Mo1 O6 80.12(14) . . ?
O1 Mo1 O12 155.56(13) . . ?
O2 Mo1 O12 79.72(13) . . ?
O6 Mo1 O12 86.93(14) . . ?
O1 Mo1 O4 87.16(14) . . ?
O2 Mo1 O4 80.39(13) . . ?
O6 Mo1 O4 160.34(13) . . ?
O12 Mo1 O4 87.06(14) . . ?
O1 Mo1 C3 118.94(19) . . ?
O2 Mo1 C3 150.28(18) . . ?
O6 Mo1 C3 122.4(2) . . ?
O12 Mo1 C3 82.30(18) . . ?
O4 Mo1 C3 75.2(2) . . ?
O1 Mo1 C2 84.15(17) . . ?
O2 Mo1 C2 149.96(18) . . ?
O6 Mo1 C2 122.87(18) . . ?
O12 Mo1 C2 117.37(17) . . ?
O4 Mo1 C2 76.35(18) . . ?
C3 Mo1 C2 35.1(2) . . ?
O1 Mo1 C1 76.07(17) . . ?
O2 Mo1 C1 149.89(16) . . ?
O6 Mo1 C1 89.40(18) . . ?
O12 Mo1 C1 128.16(17) . . ?
O4 Mo1 C1 108.95(18) . . ?
C3 Mo1 C1 57.0(2) . . ?
C2 Mo1 C1 34.2(2) . . ?
O1 Mo1 C4 131.86(17) . . ?
O2 Mo1 C4 150.78(17) . . ?
O6 Mo1 C4 89.5(2) . . ?
O12 Mo1 C4 72.47(16) . . ?
O4 Mo1 C4 106.5(2) . . ?
C3 Mo1 C4 33.5(2) . . ?
C2 Mo1 C4 56.5(2) . . ?
C1 Mo1 C4 55.79(19) . . ?
O1 Mo1 C5 103.37(19) . . ?
O2 Mo1 C5 150.41(19) . . ?
O6 Mo1 C5 70.30(18) . . ?
O12 Mo1 C5 98.67(18) . . ?
O4 Mo1 C5 129.17(18) . . ?
C3 Mo1 C5 56.0(2) . . ?
C2 Mo1 C5 56.1(2) . . ?
C1 Mo1 C5 33.4(2) . . ?
C4 Mo1 C5 33.3(2) . . ?
O1 Mo1 Mo2 37.62(9) . . ?
O2 Mo1 Mo2 38.29(9) . . ?
O6 Mo1 Mo2 84.13(10) . . ?
O12 Mo1 Mo2 118.00(9) . . ?
O4 Mo1 Mo2 82.22(9) . . ?
C3 Mo1 Mo2 148.90(18) . . ?
C2 Mo1 Mo2 118.70(15) . . ?
C1 Mo1 Mo2 112.98(14) . . ?
C4 Mo1 Mo2 167.26(16) . . ?
C5 Mo1 Mo2 133.98(16) . . ?
O1 Mo2 O2 76.12(13) . . ?
O1 Mo2 O3 90.90(14) . . ?
O2 Mo2 O3 80.55(13) . . ?
O1 Mo2 O7 87.78(14) . . ?
O2 Mo2 O7 80.49(13) . . ?
O3 Mo2 O7 160.76(13) . . ?
O1 Mo2 O9 155.18(13) . . ?
O2 Mo2 O9 79.33(13) . . ?
O3 Mo2 O9 88.64(13) . . ?
O7 Mo2 O9 84.62(13) . . ?
O1 Mo2 C15 121.43(18) . . ?
O2 Mo2 C15 149.82(18) . . ?
O3 Mo2 C15 120.2(2) . . ?
O7 Mo2 C15 76.29(19) . . ?
O9 Mo2 C15 79.53(17) . . ?
O1 Mo2 C11 86.74(18) . . ?
O2 Mo2 C11 150.48(18) . . ?
O3 Mo2 C11 124.19(19) . . ?
O7 Mo2 C11 74.92(18) . . ?
O9 Mo2 C11 113.80(18) . . ?
C15 Mo2 C11 34.8(2) . . ?
O1 Mo2 C14 131.15(17) . . ?
O2 Mo2 C14 149.97(16) . . ?
O3 Mo2 C14 86.0(2) . . ?
O7 Mo2 C14 109.1(2) . . ?
O9 Mo2 C14 73.57(16) . . ?
C15 Mo2 C14 34.3(2) . . ?
C11 Mo2 C14 56.7(2) . . ?
O1 Mo2 C12 75.91(17) . . ?
O2 Mo2 C12 151.03(16) . . ?
O3 Mo2 C12 92.5(2) . . ?
O7 Mo2 C12 105.8(2) . . ?
O9 Mo2 C12 128.90(17) . . ?
C15 Mo2 C12 56.2(2) . . ?
C11 Mo2 C12 33.2(2) . . ?
C14 Mo2 C12 55.60(19) . . ?
O1 Mo2 C13 100.4(2) . . ?
O2 Mo2 C13 150.81(18) . . ?
O3 Mo2 C13 70.46(18) . . ?
O7 Mo2 C13 128.63(17) . . ?
O9 Mo2 C13 102.77(19) . . ?
C15 Mo2 C13 56.1(2) . . ?
C11 Mo2 C13 55.4(2) . . ?
C14 Mo2 C13 33.5(2) . . ?
C12 Mo2 C13 32.9(2) . . ?
O1 Mo2 Mo1 37.93(10) . . ?
O2 Mo2 Mo1 38.19(9) . . ?
O3 Mo2 Mo1 84.69(9) . . ?
O7 Mo2 Mo1 82.50(9) . . ?
O9 Mo2 Mo1 117.44(9) . . ?
C15 Mo2 Mo1 151.52(17) . . ?
C11 Mo2 Mo1 120.94(15) . . ?
C14 Mo2 Mo1 165.36(16) . . ?
C12 Mo2 Mo1 113.52(14) . . ?
C13 Mo2 Mo1 131.96(16) . . ?
Mo2 O1 Mo1 104.46(15) . . ?
Mo1 O2 Mo2 103.51(14) . . ?
C2 C1 C5 108.3(5) . . ?
C2 C1 C6 127.7(6) . . ?
C5 C1 C6 124.0(6) . . ?
C2 C1 Mo1 70.7(3) . . ?
C5 C1 Mo1 75.7(3) . . ?
C6 C1 Mo1 121.6(4) . . ?
C1 C2 C3 107.4(6) . . ?
C1 C2 C7 125.4(6) . . ?
C3 C2 C7 127.1(6) . . ?
C1 C2 Mo1 75.1(3) . . ?
C3 C2 Mo1 72.3(3) . . ?
C7 C2 Mo1 121.8(4) . . ?
C4 C3 C2 108.0(6) . . ?
C4 C3 C8 125.9(6) . . ?
C2 C3 C8 125.8(7) . . ?
C4 C3 Mo1 76.4(4) . . ?
C2 C3 Mo1 72.5(3) . . ?
C8 C3 Mo1 122.1(4) . . ?
C3 C4 C5 108.9(6) . . ?
C3 C4 C9 127.3(7) . . ?
C5 C4 C9 123.7(7) . . ?
C3 C4 Mo1 70.1(3) . . ?
C5 C4 Mo1 75.0(3) . . ?
C9 C4 Mo1 124.6(4) . . ?
C1 C5 C4 107.5(6) . . ?
C1 C5 C10 126.3(7) . . ?
C4 C5 C10 126.0(7) . . ?
C1 C5 Mo1 71.0(3) . . ?
C4 C5 Mo1 71.7(3) . . ?
C10 C5 Mo1 127.2(4) . . ?
C12 C11 C15 108.2(6) . . ?
C12 C11 C16 124.1(6) . . ?
C15 C11 C16 127.4(7) . . ?
C12 C11 Mo2 76.4(3) . . ?
C15 C11 Mo2 71.4(3) . . ?
C16 C11 Mo2 123.1(4) . . ?
C11 C12 C13 108.5(5) . . ?
C11 C12 C17 127.3(7) . . ?
C13 C12 C17 124.2(7) . . ?
C11 C12 Mo2 70.4(3) . . ?
C13 C12 Mo2 74.0(3) . . ?
C17 C12 Mo2 122.5(4) . . ?
C12 C13 C14 108.1(6) . . ?
C12 C13 C18 127.8(7) . . ?
C14 C13 C18 123.8(7) . . ?
C12 C13 Mo2 73.1(3) . . ?
C14 C13 Mo2 70.6(3) . . ?
C18 C13 Mo2 127.0(4) . . ?
C15 C14 C13 107.8(5) . . ?
C15 C14 C19 126.6(7) . . ?
C13 C14 C19 125.4(7) . . ?
C15 C14 Mo2 70.8(3) . . ?
C13 C14 Mo2 75.8(3) . . ?
C19 C14 Mo2 123.0(4) . . ?
C14 C15 C11 107.5(5) . . ?
C14 C15 C20 126.7(6) . . ?
C11 C15 C20 125.6(7) . . ?
C14 C15 Mo2 74.9(3) . . ?
C11 C15 Mo2 73.8(3) . . ?
C20 C15 Mo2 121.0(4) . . ?
P1 O3 Mo2 123.0(2) . . ?
P1 O4 Mo1 123.6(2) . . ?
O4 P1 O3 114.6(2) . . ?
O4 P1 O5 111.7(2) . . ?
O3 P1 O5 110.8(2) . . ?
O4 P1 C31 105.2(5) . . ?
O3 P1 C31 102.5(5) . . ?
O5 P1 C31 111.4(5) . . ?
O4 P1 C31' 108.4(5) . . ?
O3 P1 C31' 108.6(5) . . ?
O5 P1 C31' 101.9(5) . . ?
C31 P1 C31' 9.7(7) . . ?
C32 C31 C36 119.3(10) . . ?
C32 C31 P1 123.9(10) . . ?
C36 C31 P1 116.7(9) . . ?
C31 C32 C33 120.1(10) . . ?
C34 C33 C32 119.9(11) . . ?
C35 C34 C33 120.4(12) . . ?
C34 C35 C36 120.9(12) . . ?
C31 C36 C35 119.3(11) . . ?
C36' C31' C32' 116.1(9) . . ?
C36' C31' P1 121.0(9) . . ?
C32' C31' P1 123.0(9) . . ?
C31' C32' C33' 120.6(10) . . ?
C34' C33' C32' 121.6(11) . . ?
C33' C34' C35' 119.5(12) . . ?
C34' C35' C36' 120.3(12) . . ?
C31' C36' C35' 122.0(11) . . ?
P2 O6 Mo1 122.9(2) . . ?
P2 O7 Mo2 123.5(2) . . ?
O7 P2 O6 114.4(2) . . ?
O7 P2 O8 111.4(2) . . ?
O6 P2 O8 112.3(2) . . ?
O7 P2 C41' 105.7(5) . . ?
O6 P2 C41' 105.2(5) . . ?
O8 P2 C41' 107.2(5) . . ?
O7 P2 C41 109.0(5) . . ?
O6 P2 C41 110.4(5) . . ?
O8 P2 C41 98.2(5) . . ?
C41' P2 C41 9.0(7) . . ?
C42 C41 C46 117.1(9) . . ?
C42 C41 P2 121.8(9) . . ?
C46 C41 P2 121.1(9) . . ?
C41 C42 C43 121.3(10) . . ?
C44 C43 C42 119.4(11) . . ?
C43 C44 C45 121.3(12) . . ?
C44 C45 C46 120.6(11) . . ?
C41 C46 C45 120.4(10) . . ?
C46' C41' C42' 121.4(9) . . ?
C46' C41' P2 117.0(9) . . ?
C42' C41' P2 121.6(9) . . ?
C41' C42' C43' 118.6(9) . . ?
C44' C43' C42' 120.4(10) . . ?
C45' C44' C43' 120.8(11) . . ?
C44' C45' C46' 120.5(10) . . ?
C41' C46' C45' 118.2(9) . . ?
P3 O9 Mo2 135.2(2) . . ?
O11 P3 O9 113.8(2) . . ?
O11 P3 O10 112.5(2) . . ?
O9 P3 O10 112.2(2) . . ?
O11 P3 C51 107.1(2) . . ?
O9 P3 C51 108.0(2) . . ?
O10 P3 C51 102.4(2) . . ?
H1 O10 P3 122(4) . . ?
C52 C51 C56 119.0(5) . . ?
C52 C51 P3 122.4(5) . . ?
C56 C51 P3 118.5(4) . . ?
C51 C52 C53 120.1(7) . . ?
C54 C53 C52 120.1(7) . . ?
C55 C54 C53 120.5(6) . . ?
C54 C55 C56 119.7(7) . . ?
C51 C56 C55 120.6(6) . . ?
P4 O12 Mo1 143.9(2) . . ?
O12 P4 O13 114.0(2) . . ?
O12 P4 O14 114.4(2) . . ?
O13 P4 O14 110.6(3) . . ?
O12 P4 C61 108.3(2) . . ?
O13 P4 C61 106.0(3) . . ?
O14 P4 C61 102.6(2) . . ?
H2 O14 P4 124(5) . . ?
C62 C61 C66 119.6(6) . . ?
C62 C61 P4 121.1(5) . . ?
C66 C61 P4 119.3(5) . . ?
C61 C62 C63 119.6(8) . . ?
C64 C63 C62 119.8(8) . . ?
C63 C64 C65 121.3(8) . . ?
C64 C65 C66 119.4(8) . . ?
C61 C66 C65 120.3(7) . . ?
C1L O1L C4L 110.6(14) . . ?
O1L C1L C2L 96.8(11) . . ?
C1L C2L C3L 100.6(10) . . ?
C4L C3L C2L 107.1(9) . . ?
O1L C4L C3L 99.2(10) . . ?
C4S O1S C1S 111.7(16) . . ?
O1S C1S C2S 94.3(12) . . ?
C1S C2S C3S 99.0(13) . . ?
C4S C3S C2S 107.0(11) . . ?
O1S C4S C3S 97.7(12) . . ?
C5L O2L C8L 112.2(17) . . ?
O2L C5L C6L 96.4(13) . . ?
C5L C6L C7L 100.6(14) . . ?
C8L C7L C6L 107.6(11) . . ?
O2L C8L C7L 98.3(12) . . ?
C5S O2S C8S 112.1(16) . . ?
O2S C5S C6S 97.5(13) . . ?
C5S C6S C7S 101.7(12) . . ?
C8S C7S C6S 107.9(11) . . ?
O2S C8S C7S 97.9(12) . . ?
C9L O3L C12L 113.7(14) . . ?
O3L C9L C10L 97.2(12) . . ?
C9L C10L C11L 99.1(13) . . ?
C12L C11L C10L 107.4(11) . . ?
O3L C12L C11L 99.3(11) . . ?
C9S O3S C12S 111.8(17) . . ?
O3S C9S C10S 96.3(13) . . ?
C9S C10S C11S 100.7(13) . . ?
C12S C11S C10S 107.4(11) . . ?
O3S C12S C11S 98.3(12) . . ?

loop_
_geom_bond_atom_site_label_1
_geom_bond_atom_site_label_2
_geom_bond_distance
_geom_bond_site_symmetry_2
_geom_bond_publ_flag
Mo1 O1 1.934(3) . ?
Mo1 O2 1.937(3) . ?
Mo1 O6 2.121(4) . ?
Mo1 O12 2.127(3) . ?
Mo1 O4 2.139(4) . ?
Mo1 C3 2.371(6) . ?
Mo1 C2 2.374(5) . ?
Mo1 C1 2.431(5) . ?
Mo1 C4 2.450(6) . ?
Mo1 C5 2.492(6) . ?
Mo1 Mo2 3.0465(10) . ?
Mo2 O1 1.920(3) . ?
Mo2 O2 1.942(3) . ?
Mo2 O3 2.109(4) . ?
Mo2 O7 2.126(3) . ?
Mo2 O9 2.129(3) . ?
Mo2 C15 2.359(5) . ?
Mo2 C11 2.391(5) . ?
Mo2 C14 2.412(5) . ?
Mo2 C12 2.467(5) . ?
Mo2 C13 2.479(6) . ?
C1 C2 1.414(8) . ?
C1 C5 1.414(9) . ?
C1 C6 1.498(8) . ?
C2 C3 1.433(8) . ?
C2 C7 1.476(9) . ?
C3 C4 1.390(9) . ?
C3 C8 1.494(9) . ?
C4 C5 1.418(9) . ?
C4 C9 1.504(9) . ?
C5 C10 1.480(9) . ?
C11 C12 1.391(9) . ?
C11 C15 1.420(8) . ?
C11 C16 1.486(9) . ?
C12 C13 1.399(9) . ?
C12 C17 1.502(8) . ?
C13 C14 1.412(9) . ?
C13 C18 1.489(10) . ?
C14 C15 1.407(9) . ?
C14 C19 1.502(9) . ?
C15 C20 1.512(9) . ?
O3 P1 1.530(4) . ?
O4 P1 1.516(4) . ?
P1 O5 1.540(4) . ?
P1 C31 1.778(10) . ?
P1 C31' 1.820(9) . ?
C31 C32 1.369(12) . ?
C31 C36 1.373(11) . ?
C32 C33 1.399(11) . ?
C33 C34 1.353(12) . ?
C34 C35 1.338(12) . ?
C35 C36 1.398(12) . ?
C31' C36' 1.382(12) . ?
C31' C32' 1.388(12) . ?
C32' C33' 1.405(11) . ?
C33' C34' 1.341(12) . ?
C34' C35' 1.341(12) . ?
C35' C36' 1.406(12) . ?
O6 P2 1.522(4) . ?
O7 P2 1.516(4) . ?
P2 O8 1.563(4) . ?
P2 C41' 1.781(10) . ?
P2 C41 1.821(9) . ?
C41 C42 1.391(12) . ?
C41 C46 1.394(12) . ?
C42 C43 1.406(11) . ?
C43 C44 1.343(12) . ?
C44 C45 1.348(12) . ?
C45 C46 1.395(11) . ?
C41' C46' 1.373(11) . ?
C41' C42' 1.374(11) . ?
C42' C43' 1.396(11) . ?
C43' C44' 1.355(12) . ?
C44' C45' 1.349(12) . ?
C45' C46' 1.404(11) . ?
O9 P3 1.518(3) . ?
P3 O11 1.518(4) . ?
P3 O10 1.546(4) . ?
P3 C51 1.803(5) . ?
O10 H1 0.839(19) . ?
C51 C52 1.370(7) . ?
C51 C56 1.374(7) . ?
C52 C53 1.407(8) . ?
C53 C54 1.359(9) . ?
C54 C55 1.356(9) . ?
C55 C56 1.406(8) . ?
O12 P4 1.500(4) . ?
P4 O13 1.532(4) . ?
P4 O14 1.535(4) . ?
P4 C61 1.796(5) . ?
O14 H2 0.836(19) . ?
C61 C62 1.371(8) . ?
C61 C66 1.374(8) . ?
C62 C63 1.403(9) . ?
C63 C64 1.349(10) . ?
C64 C65 1.357(9) . ?
C65 C66 1.391(8) . ?
O1L C1L 1.427(9) . ?
O1L C4L 1.433(8) . ?
C1L C2L 1.532(9) . ?
C2L C3L 1.548(10) . ?
C3L C4L 1.524(8) . ?
O1S C4S 1.426(9) . ?
O1S C1S 1.427(9) . ?
C1S C2S 1.529(10) . ?
C2S C3S 1.550(10) . ?
C3S C4S 1.522(9) . ?
O2L C5L 1.421(10) . ?
O2L C8L 1.424(9) . ?
C5L C6L 1.527(10) . ?
C6L C7L 1.543(10) . ?
C7L C8L 1.522(9) . ?
O2S C5S 1.420(9) . ?
O2S C8S 1.422(9) . ?
C5S C6S 1.519(9) . ?
C6S C7S 1.544(10) . ?
C7S C8S 1.521(9) . ?
O3L C9L 1.420(9) . ?
O3L C12L 1.425(9) . ?
C9L C10L 1.529(10) . ?
C10L C11L 1.547(11) . ?
C11L C12L 1.517(10) . ?
O3S C9S 1.421(10) . ?
O3S C12S 1.427(9) . ?
C9S C10S 1.529(9) . ?
C10S C11S 1.546(9) . ?
C11S C12S 1.524(9) . ?

loop_
_geom_hbond_atom_site_label_D
_geom_hbond_atom_site_label_H
_geom_hbond_atom_site_label_A
_geom_hbond_distance_DH
_geom_hbond_distance_HA
_geom_hbond_distance_DA
_geom_hbond_angle_DHA
_geom_hbond_site_symmetry_A
O10 H1 O5 0.839(19) 1.73(2) 2.563(5) 175(6) .
O14 H2 O11 0.836(19) 1.70(2) 2.530(5) 173(8) .
